data_7251335
loop_
_publ_author_name
'Bear, Joseph C.'
'Cockcroft, Jeremy Karl'
'Rosu-Finsen, Alexander'
'Williams, Jeffrey Huw'

_publ_section_title
;
 Exploring non-covalent interactions in binary aromatic complexes
;
_journal_name_full CrystEngComm
_journal_paper_doi 10.1039/D5CE00989H
_journal_year 2025
_chemical_formula_moiety 'C6 Cl2 F4, C8 H10'
_chemical_formula_sum 'C14 H10 Cl2 F4'
_chemical_formula_weight 325.12
_chemical_name_systematic p-xylene:dichlorotetrafluorobenzene
_space_group_crystal_system monoclinic
_space_group_IT_number 14
_space_group_name_Hall '-P 2n'
_space_group_name_H-M_alt 'P 1 1 21/n'
_atom_sites_solution_hydrogens difmap
_atom_sites_solution_primary dual
_audit_creation_date 2025-08-15
_audit_creation_method
;
Olex2 1.5
(compiled 2024.02.16 svn.r378c4104 for OlexSys, GUI svn.r6928)
;
_audit_update_record
;
2025-08-28 deposited with the CCDC.	2025-11-26 downloaded from the CCDC.
;
_cell_angle_alpha 90
_cell_angle_beta 90
_cell_angle_gamma 96.4553(11)
_cell_formula_units_Z 2
_cell_length_a 14.83539(17)
_cell_length_b 7.90142(9)
_cell_length_c 5.98834(7)
_cell_measurement_reflns_used 11619
_cell_measurement_temperature 220
_cell_measurement_theta_max 76.8600
_cell_measurement_theta_min 5.6510
_cell_volume 697.507(14)
_computing_cell_refinement 'CrysAlisPro 1.171.42.60a (Rigaku OD, 2022)'
_computing_data_collection 'CrysAlisPro 1.171.42.60a (Rigaku OD, 2022)'
_computing_data_reduction 'CrysAlisPro 1.171.42.60a (Rigaku OD, 2022)'
_computing_molecular_graphics 'Olex2 1.5 (Dolomanov et al., 2009)'
_computing_publication_material 'Olex2 1.5 (Dolomanov et al., 2009)'
_computing_structure_refinement 'SHELXL 2014/7 (Sheldrick, 2015)'
_computing_structure_solution 'SHELXT 2014/5 (Sheldrick, 2014)'
_diffrn_ambient_environment N~2~
_diffrn_ambient_temperature 220
_diffrn_detector 'Hybrid Pixel Array Detector'
_diffrn_detector_area_resol_mean 10.0000
_diffrn_detector_type 'HyPix-Arc 100'
_diffrn_measured_fraction_theta_full 0.998
_diffrn_measured_fraction_theta_max 0.977
_diffrn_measurement_details
;
List of Runs (angles in degrees, time in seconds):

  # Type    Start    End  Width  t~exp~   \w     \q     \k     \f   Frames
#--------------------------------------------------------------------------
  1  \w     45.00  70.00   0.50    2.00    --   50.30-132.00 -35.00   50
  2  \w     59.00 100.00   0.50    2.00    --   50.30-138.00 148.00   82
  3  \w    101.00 127.00   0.50    2.00    --  102.76-138.00 148.00   52
  4  \w     95.00 121.00   0.50    2.00    --  102.76-132.00 -35.00   52
  5  \w    125.00 152.00   0.50    2.00    --  102.76 138.00-149.00   54
  6  \w     88.00 155.00   0.50    2.00    --  102.76 132.00  34.00  134
  7  \w    -43.00 -14.00   0.50    2.00    --    6.00 126.00  -3.26   58
  8  \w    -35.00  -3.00   0.50    2.00    --    6.00 115.00  66.98   64
  9  \w    -49.00 -23.00   0.50    2.00    --   14.00 149.00  14.50   52
 10  \w     -9.00  16.00   0.50    2.00    --   22.00  98.00-178.68   50
 11  \w      3.00  31.00   0.50    2.00    --   34.00  97.00  22.31   56
 12  \w      5.00  37.00   0.50    2.00    --   34.00  93.00 166.90   64
 13  \w     17.00  43.00   0.50    2.00    --   42.00  91.00-160.23   52
 14  \w     16.00  41.00   0.50    2.00    --   42.00  88.00  -8.63   50
 15  \w     15.00  46.00   0.50    2.00    --   42.00  90.00 100.01   62
 16  \w     15.00  61.00   0.50    2.00    --   50.30 -57.00   0.00   92
 17  \w     -5.00  63.00   0.50    2.00    --   50.30 -57.00-120.00  136
 18  \w     73.00  98.00   0.50    2.00    --   50.30  19.00 -30.00   50
 19  \w     25.00  62.00   0.50    2.00    --   50.30  19.00 -30.00   74
 20  \w      5.00  59.00   0.50    2.00    --   50.30 -57.00 120.00  108
 21  \w     31.00  57.00   0.50    2.00    --   54.00  83.00  70.94   52
 22  \w     67.00 108.00   0.50    2.00    --   54.00  83.00  70.94   82
 23  \w     32.00  62.00   0.50    2.00    --   54.00  82.00  30.62   60
 24  \w     84.00 110.00   0.50    2.00    --   54.00  83.00 -26.02   52
 25  \w     31.00  57.00   0.50    2.00    --   54.00  83.00 -26.02   52
 26  \w     32.00  58.00   0.50    2.00    --   54.00  82.00 -89.34   52
 27  \w     35.00  69.00   0.50    2.00    --   58.00  83.00 166.00   68
 28  \w     86.00 112.00   0.50    2.00    --   58.00  83.00 129.64   52
 29  \w     35.00  61.00   0.50    2.00    --   58.00  83.00 129.64   52
 30  \w     36.00  83.00   0.50    2.00    --   58.00  81.00-159.73   94
 31  \w     83.00 118.00   0.50    2.00    --   58.00  83.00-120.64   70
 32  \w     35.00  73.00   0.50    2.00    --   58.00  83.00-120.64   76
 33  \w     41.00  74.00   0.50    2.00    --   62.00  82.00 -23.39   66
 34  \w     43.00  69.00   0.50    2.00    --   66.00  83.00  92.65   52
 35  \w     92.00 125.00   0.50    2.00    --   66.00  82.00  40.79   66
 36  \w     94.00 125.00   0.50    2.00    --   66.00  83.00  92.65   62
 37  \w     44.00  77.00   0.50    2.00    --   66.00  82.00  40.79   66
 38  \w     44.00  69.00   0.50    2.00    --   66.00  81.00 -66.51   50
 39  \w     44.00  74.00   0.50    2.00    --   66.00  82.00-106.88   60
 40  \w     43.00  79.00   0.50    2.00    --   66.00  83.00 175.88   72
 41  \w     48.00  78.00   0.50    2.00    --   70.00  82.00-150.94   60
 42  \w     47.00  76.00   0.50    2.00    --   70.00  83.00 111.86   58
 43  \w    112.00 139.00   0.50    2.00    --   74.00  71.00-105.57   54
 44  \w     58.00  86.00   0.50    2.00    --   74.00  71.00-105.57   56
 45  \w    111.00 136.00   0.50    2.00    --   74.00  79.00  57.78   50
 46  \w     53.00  86.00   0.50    2.00    --   74.00  79.00  57.78   66
 47  \w     63.00  89.00   0.50    2.00    --   78.00  66.00 -40.58   52
 48  \w     56.00 100.00   0.50    2.00    --   78.00  82.00 -10.48   88
 49  \w    102.00 146.00   0.50    2.00    --   82.00  68.00 144.19   88
 50  \w     66.00 146.00   0.50    2.00    --   82.00  71.00 -32.72  160
 51  \w     67.00  92.00   0.50    2.00    --   82.00  68.00 144.19   50
 52  \w     71.00 109.00   0.50    2.00    --   86.00  68.00  85.33   76
 53  \w     65.00 148.00   0.50    2.00    --   86.00  79.00 155.13  166
 54  \w     64.00 145.00   0.50    2.00    --   86.00  82.00-175.28  162
 55  \w     66.00 148.00   0.50    2.00    --   86.00  78.00  -2.74  164
 56  \w    122.00 152.00   0.50    2.00    --   86.00  68.00  85.33   60
 57  \w    116.00 158.00   0.50    2.00    --   90.00  64.00 -87.44   84
 58  \w     76.00 103.00   0.50    2.00    --   90.00  64.00 -87.44   54
 59  \w    140.00 172.00   0.50    2.00    --  102.76  57.00-120.00   64
 60  \w     99.00 135.00   0.50    2.00    --  102.76  57.00-120.00   72
 61  \w     41.00 109.00   0.50    2.00    --  102.76 -99.00  30.00  136
 62  \w     40.00 109.00   0.50    2.00    --  102.76-125.00  30.00  138
 63  \w    137.00 162.00   0.50    2.00    --  102.76  77.00 -60.00   50
 64  \w     83.00 142.00   0.50    2.00    --  102.76  77.00  30.00  118
 65  \w    132.00 165.00   0.50    2.00    --  102.76  77.00 -90.00   66
 66  \w     83.00 110.00   0.50    2.00    --  102.76  77.00 -90.00   54
 67  \w     84.00 113.00   0.50    2.00    --  102.76  77.00 -60.00   58
 68  \w    135.00 160.00   0.50    2.00    --  102.76  77.00-150.00   50
 69  \w     83.00 108.00   0.50    2.00    --  102.76  77.00-150.00   50
 70  \w     41.00 100.00   0.50    2.00    --  102.76-125.00 -90.00  118
 71  \w    136.00 162.00   0.50    2.00    --  102.76  77.00  90.00   52
 72  \w    119.00 163.00   0.50    2.00    --  102.76  77.00-180.00   88
 73  \w     98.00 172.00   0.50    2.00    --  102.76  57.00 -30.00  148
 74  \w     83.00 152.00   0.50    2.00    --  102.76  77.00 120.00  138
 75  \w     83.00 109.00   0.50    2.00    --  102.76  77.00  90.00   52
 76  \w     86.00 111.00   0.50    2.00    --  102.76  77.00-180.00   50
 77  \w     90.00 116.00   0.50    2.00    --  102.76  57.00  30.00   52
 78  \w     58.00 103.00   0.50    2.00    --  102.76 -99.00 120.00   90
 79  \w     41.00  93.00   0.50    2.00    --  107.92 -41.00 174.69  104
 80  \w     37.00 118.00   0.50    2.00    --  107.92 -52.00 -85.09  162
 81  \w     40.00 111.00   0.50    2.00    --  107.92 -44.00  92.05  142
 82  \w     50.00 107.00   0.50    2.00    --  107.92 -93.00 150.94  114
 83  \w     45.00 110.00   0.50    2.00    --  107.92-113.00 -39.62  130
 84  \w     44.00  89.00   0.50    2.00    --  107.92 -43.00   5.15   90
 85  \w     48.00 107.00   0.50    2.00    --  107.92 -95.00  49.67  118
;
_diffrn_measurement_device 'four-circle diffractometer'
_diffrn_measurement_device_type 'SuperNova, Dual, Cu at home/near, HyPix-Arc 100'
_diffrn_measurement_method '\w scans'
_diffrn_orient_matrix_type 'CrysAlisPro convention (1999,Acta A55,543-557)'
_diffrn_orient_matrix_UB_11 -0.0169608008
_diffrn_orient_matrix_UB_12 0.1266081806
_diffrn_orient_matrix_UB_13 -0.1869836433
_diffrn_orient_matrix_UB_21 -0.0069168792
_diffrn_orient_matrix_UB_22 0.1403264041
_diffrn_orient_matrix_UB_23 0.1757369454
_diffrn_orient_matrix_UB_31 0.1028810212
_diffrn_orient_matrix_UB_32 0.0526937368
_diffrn_orient_matrix_UB_33 -0.0189181850
_diffrn_radiation_monochromator mirror
_diffrn_radiation_probe x-ray
_diffrn_radiation_type 'Cu K\a'
_diffrn_radiation_wavelength 1.54184
_diffrn_reflns_av_R_equivalents 0.0260
_diffrn_reflns_av_unetI/netI 0.0088
_diffrn_reflns_Laue_measured_fraction_full 0.998
_diffrn_reflns_Laue_measured_fraction_max 0.977
_diffrn_reflns_limit_h_max 18
_diffrn_reflns_limit_h_min -16
_diffrn_reflns_limit_k_max 9
_diffrn_reflns_limit_k_min -9
_diffrn_reflns_limit_l_max 7
_diffrn_reflns_limit_l_min -7
_diffrn_reflns_number 15518
_diffrn_reflns_point_group_measured_fraction_full 0.998
_diffrn_reflns_point_group_measured_fraction_max 0.977
_diffrn_reflns_theta_full 67.684
_diffrn_reflns_theta_max 78.399
_diffrn_reflns_theta_min 6.004
_diffrn_source 'micro-focus sealed X-ray tube'
_diffrn_source_type 'SuperNova (Cu) X-ray Source'
_exptl_absorpt_coefficient_mu 4.512
_exptl_absorpt_correction_T_max 0.961
_exptl_absorpt_correction_T_min 0.122
_exptl_absorpt_correction_type gaussian
_exptl_absorpt_process_details
;
CrysAlisPro 1.171.42.60a (Rigaku Oxford Diffraction, 2022)
Numerical absorption correction based on gaussian integration over
a multifaceted crystal model
Empirical absorption correction using spherical harmonics,
implemented in SCALE3 ABSPACK scaling algorithm.
;
_exptl_crystal_colour 'clear colourless'
_exptl_crystal_colour_lustre clear
_exptl_crystal_colour_primary colourless
_exptl_crystal_density_diffrn 1.548
_exptl_crystal_description needle
_exptl_crystal_F_000 328
_exptl_crystal_preparation '50:50 molar mixture'
_exptl_crystal_recrystallization_method 'Grown in situ'
_exptl_crystal_size_max 0.931
_exptl_crystal_size_mid 0.221
_exptl_crystal_size_min 0.218
_refine_diff_density_max 0.235
_refine_diff_density_min -0.190
_refine_diff_density_rms 0.036
_refine_ls_extinction_method none
_refine_ls_goodness_of_fit_ref 1.072
_refine_ls_hydrogen_treatment refall
_refine_ls_matrix_type full
_refine_ls_number_parameters 109
_refine_ls_number_reflns 1460
_refine_ls_number_restraints 6
_refine_ls_restrained_S_all 1.070
_refine_ls_R_factor_all 0.0293
_refine_ls_R_factor_gt 0.0280
_refine_ls_shift/su_max 0.001
_refine_ls_shift/su_mean 0.000
_refine_ls_structure_factor_coef Fsqd
_refine_ls_weighting_details 'w=1/[\s^2^(Fo^2^)+(0.0576P)^2^+0.0693P] where P=(Fo^2^+2Fc^2^)/3'
_refine_ls_weighting_scheme calc
_refine_ls_wR_factor_gt 0.0889
_refine_ls_wR_factor_ref 0.0901
_reflns_Friedel_coverage 0.000
_reflns_number_gt 1371
_reflns_number_total 1460
_reflns_threshold_expression 'I > 2\s(I)'
_cod_data_source_file d5ce00989h2.cif
_cod_data_source_block exp_692
_cod_database_code 7251335
_shelx_shelxl_version_number 2014/7
_chemical_oxdiff_formula 'C14 H10 F4 Cl2'
_chemical_oxdiff_usercomment '0.2mm capillary new sample made 4/4/24'
_shelx_space_group_comment
;
The symmetry employed for this shelxl refinement is uniquely defined
by the following loop, which should always be used as a source of
symmetry information in preference to the above space-group names.
They are only intended as comments.
;
_shelx_estimated_absorpt_t_max 0.440
_shelx_estimated_absorpt_t_min 0.102
_olex2_refinement_description
;
1. Restrained distances
 C7-H7A \\sim C7-H7B \\sim C7-H7C
 with sigma of 0.02
 H7A-H7B \\sim H7B-H7C \\sim H7C-H7A
 with sigma of 0.02
2. Uiso/Uaniso restraints and constraints
Uiso(H7A) = Uiso(H7B) = Uiso(H7C)
;
_olex2_exptl_crystal_mounting_method '0.2mm diameter X-ray capillary'
_olex2_submission_special_instructions 'No special instructions were received'
_oxdiff_exptl_absorpt_empirical_details
;
Empirical correction (ABSPACK) includes:
- Absorption correction using spherical harmonics
- Frame scaling
;
_oxdiff_exptl_absorpt_empirical_full_max 3.316
_oxdiff_exptl_absorpt_empirical_full_min 0.740

loop_
_space_group_symop_operation_xyz
'x, y, z'
'-x+1/2, -y+1/2, z+1/2'
'-x, -y, -z'
'x-1/2, y-1/2, -z-1/2'

loop_
_atom_site_label
_atom_site_type_symbol
_atom_site_fract_x
_atom_site_fract_y
_atom_site_fract_z
_atom_site_U_iso_or_equiv
_atom_site_adp_type
_atom_site_occupancy
_atom_site_site_symmetry_order
_atom_site_calc_flag
_atom_site_refinement_flags_posn
_atom_site_refinement_flags_adp
_atom_site_refinement_flags_occupancy
_atom_site_disorder_assembly
_atom_site_disorder_group
Cl1 Cl 0.30081(2) 0.38184(5) 0.63479(6) 0.06611(17) Uani 1 1 d . . . . .
F2 F 0.43549(6) 0.60236(11) 0.89521(12) 0.0612(2) Uani 1 1 d . . . . .
F3 F 0.39192(5) 0.30111(10) 0.21719(14) 0.0638(2) Uani 1 1 d . . . . .
C1 C 0.41005(8) 0.44855(15) 0.5593(2) 0.0479(3) Uani 1 1 d . . . . .
C2 C 0.46692(9) 0.55081(15) 0.69999(19) 0.0477(3) Uani 1 1 d . . . . .
C3 C 0.44463(9) 0.39944(15) 0.35765(19) 0.0482(3) Uani 1 1 d . . . . .
C4 C 0.52970(14) -0.0466(2) 0.2955(3) 0.0721(4) Uani 1 1 d . . . . .
H4 H 0.5473(16) -0.079(3) 0.150(4) 0.097(7) Uiso 1 1 d . . . . .
C5 C 0.44105(14) -0.0940(2) 0.3581(3) 0.0723(5) Uani 1 1 d . . . . .
H5 H 0.3988(13) -0.162(2) 0.272(4) 0.083(6) Uiso 1 1 d . . . . .
C6 C 0.40891(13) -0.04877(19) 0.5659(3) 0.0685(4) Uani 1 1 d . . . . .
C7 C 0.31292(18) -0.1019(3) 0.6354(4) 0.0901(6) Uani 1 1 d D . . . .
H7A H 0.2675(19) -0.054(4) 0.560(5) 0.175(8) Uiso 1 1 d D . . . .
H7B H 0.297(2) -0.219(3) 0.628(5) 0.175(8) Uiso 1 1 d D . . . .
H7C H 0.303(2) -0.078(4) 0.786(4) 0.175(8) Uiso 1 1 d D . . . .

loop_
_atom_site_aniso_label
_atom_site_aniso_U_11
_atom_site_aniso_U_22
_atom_site_aniso_U_33
_atom_site_aniso_U_23
_atom_site_aniso_U_13
_atom_site_aniso_U_12
Cl1 0.0475(2) 0.0729(3) 0.0753(3) 0.00847(15) 0.00585(13) -0.00514(16)
F2 0.0678(5) 0.0695(5) 0.0468(4) -0.0004(3) 0.0048(3) 0.0101(4)
F3 0.0622(5) 0.0640(5) 0.0619(5) -0.0062(4) -0.0139(4) -0.0071(4)
C1 0.0454(6) 0.0472(6) 0.0502(6) 0.0096(5) -0.0020(5) 0.0010(4)
C2 0.0541(7) 0.0481(6) 0.0411(6) 0.0051(4) -0.0010(5) 0.0060(5)
C3 0.0508(7) 0.0455(6) 0.0469(6) 0.0039(4) -0.0090(4) -0.0003(5)
C4 0.1092(14) 0.0631(8) 0.0479(7) 0.0011(6) -0.0014(7) 0.0266(8)
C5 0.1045(14) 0.0596(8) 0.0548(8) -0.0015(6) -0.0118(8) 0.0177(8)
C6 0.0963(11) 0.0541(7) 0.0579(8) 0.0087(6) -0.0023(7) 0.0213(7)
C7 0.1019(15) 0.0773(12) 0.0930(14) 0.0105(9) 0.0063(10) 0.0183(10)

loop_
_atom_type_symbol
_atom_type_description
_atom_type_scat_dispersion_real
_atom_type_scat_dispersion_imag
_atom_type_scat_source
C C 0.0181 0.0091 'International Tables Vol C Tables 4.2.6.8 and 6.1.1.4'
H H 0.0000 0.0000 'International Tables Vol C Tables 4.2.6.8 and 6.1.1.4'
F F 0.0727 0.0534 'International Tables Vol C Tables 4.2.6.8 and 6.1.1.4'
Cl Cl 0.3639 0.7018 'International Tables Vol C Tables 4.2.6.8 and 6.1.1.4'

loop_
_exptl_crystal_face_index_h
_exptl_crystal_face_index_k
_exptl_crystal_face_index_l
_exptl_crystal_face_perp_dist
-9 -1 0 0.4541
9 1 0 0.4541
-2 4 2 0.1112
0 0 4 0.1217
0 0 -4 0.0970
2 -4 2 0.1094
-2 4 -2 0.1058
2 -4 -2 0.0969
-2 4 2 0.1217
0 0 -4 0.0942
0 0 4 0.1237
-2 4 -2 0.1038
-2 5 0 0.1113
2 -5 0 0.1066
-1 3 3 0.1226
1 -3 -3 0.0950
1 -3 3 0.1172
-1 3 -3 0.1009

loop_
_geom_angle_atom_site_label_1
_geom_angle_atom_site_label_2
_geom_angle_atom_site_label_3
_geom_angle
_geom_angle_site_symmetry_1
_geom_angle_site_symmetry_3
_geom_angle_publ_flag
C2 C1 Cl1 120.88(10) . . ?
C3 C1 Cl1 120.87(10) . . ?
C3 C1 C2 118.24(11) . . ?
F2 C2 C1 119.88(12) . . ?
F2 C2 C3 119.17(11) . 3_666 ?
C3 C2 C1 120.95(11) 3_666 . ?
F3 C3 C1 120.06(11) . . ?
F3 C3 C2 119.13(11) . 3_666 ?
C2 C3 C1 120.80(11) 3_666 . ?
C5 C4 H4 117.3(14) . . ?
C5 C4 C6 122.14(16) . 3_656 ?
C6 C4 H4 120.6(14) 3_656 . ?
C4 C5 H5 124.3(13) . . ?
C4 C5 C6 121.11(17) . . ?
C6 C5 H5 114.6(13) . . ?
C4 C6 C5 116.75(18) 3_656 . ?
C4 C6 C7 122.04(17) 3_656 . ?
C5 C6 C7 121.21(18) . . ?
C6 C7 H7A 118(2) . . ?
C6 C7 H7B 113(2) . . ?
C6 C7 H7C 112(2) . . ?
H7A C7 H7B 105.1(18) . . ?
H7A C7 H7C 104.5(18) . . ?
H7B C7 H7C 102.7(18) . . ?

loop_
_geom_bond_atom_site_label_1
_geom_bond_atom_site_label_2
_geom_bond_distance
_geom_bond_site_symmetry_2
_geom_bond_publ_flag
Cl1 C1 1.7078(12) . ?
F2 C2 1.3389(14) . ?
F3 C3 1.3364(13) . ?
C1 C2 1.3860(18) . ?
C1 C3 1.3843(18) . ?
C2 C3 1.3710(18) 3_666 ?
C3 C2 1.3710(18) 3_666 ?
C4 H4 0.95(2) . ?
C4 C5 1.378(3) . ?
C4 C6 1.390(3) 3_656 ?
C5 H5 0.93(2) . ?
C5 C6 1.394(2) . ?
C6 C4 1.390(3) 3_656 ?
C6 C7 1.498(3) . ?
C7 H7A 0.93(2) . ?
C7 H7B 0.93(2) . ?
C7 H7C 0.94(2) . ?

loop_
_geom_torsion_atom_site_label_1
_geom_torsion_atom_site_label_2
_geom_torsion_atom_site_label_3
_geom_torsion_atom_site_label_4
_geom_torsion
_geom_torsion_site_symmetry_1
_geom_torsion_site_symmetry_2
_geom_torsion_site_symmetry_3
_geom_torsion_site_symmetry_4
_geom_torsion_publ_flag
Cl1 C1 C2 F2 -1.88(15) . . . . ?
Cl1 C1 C2 C3 178.17(9) . . . 3_666 ?
Cl1 C1 C3 F3 1.24(16) . . . . ?
Cl1 C1 C3 C2 -178.17(9) . . . 3_666 ?
C2 C1 C3 F3 -179.88(11) . . . . ?
C2 C1 C3 C2 0.71(19) . . . 3_666 ?
C3 C1 C2 F2 179.24(10) . . . . ?
C3 C1 C2 C3 -0.71(19) . . . 3_666 ?
C4 C5 C6 C4 0.4(2) . . . 3_656 ?
C4 C5 C6 C7 -179.27(14) . . . . ?
C6 C4 C5 C6 -0.4(3) 3_656 . . . ?

loop_
_exptl_oxdiff_crystal_face_indexfrac_h
_exptl_oxdiff_crystal_face_indexfrac_k
_exptl_oxdiff_crystal_face_indexfrac_l
_exptl_oxdiff_crystal_face_x
_exptl_oxdiff_crystal_face_y
_exptl_oxdiff_crystal_face_z
-9.2247 -0.8724 0.2588 -0.0024 -0.0131 -0.9999
9.2247 0.8724 -0.2588 0.0024 0.0131 0.9999
-1.8392 4.4319 1.9224 0.2329 0.9725 0.0079
0.1540 0.0361 3.8858 -0.7246 0.6869 -0.0558
-0.2249 -0.0423 -3.8852 0.7249 -0.6872 0.0481
2.0147 -4.3856 1.9652 -0.9569 -0.2840 -0.0610
-1.7436 4.3995 -1.9693 0.9548 0.2834 0.0897
1.5558 -4.4538 -1.9121 -0.2327 -0.9718 -0.0384
-1.5387 4.4550 1.9115 0.2327 0.9717 0.0403
-0.2894 -0.0476 -3.8844 0.7252 -0.6873 0.0412
0.2585 0.0448 3.8848 -0.7251 0.6872 -0.0445
-1.8983 4.0923 -2.3040 0.9811 0.1825 0.0639
-2.1256 5.0979 -0.0295 0.6870 0.7249 0.0505
2.1840 -5.0943 0.0278 -0.6872 -0.7251 -0.0443
-0.8722 2.5882 3.3533 -0.2845 0.9585 -0.0168
0.8930 -2.5862 -3.3538 0.2845 -0.9585 0.0190
1.1155 -2.5192 3.3765 -0.9692 0.2322 -0.0819
-1.1820 2.5148 -3.3764 0.9698 -0.2323 0.0748
